data_7113470
loop_
_publ_author_name
'Jikyo, Tamaki'
'Maas, Gerhard'

_publ_section_title
;
 Different thermal reactivity of a 1,2-thiaphospholo[a]phosphirane in free
 and metal carbonyl complexed form
;
_journal_coden_ASTM CHCOFS
_journal_issue 22
_journal_name_full
;
 Chemical Communications (Cambridge, United Kingdom)
;
_journal_page_first 2794
_journal_page_last 2795
_journal_paper_doi 10.1039/b310256d
_journal_year 2003
_chemical_formula_moiety 'C28H21PS x W(CO)5'
_chemical_formula_sum 'C33 H21 O5 P S W'
_chemical_formula_weight 744.38
_chemical_melting_point 400.15
_chemical_name_common
;
3,5,6,6-tetraphenyl-2-thia-1-phosphabicyclo(3.1.0)hex-3-ene P-
(pentacarbonyl)tungsten
;
_chemical_name_systematic
;
3,5,6,6-tetraphenyl-2-thia-1-phosphabicyclo[3.1.0]hex-3-ene
P-(pentacarbonyl)tungsten
;
_space_group_IT_number 2
_symmetry_cell_setting triclinic
_symmetry_space_group_name_Hall '-P 1'
_symmetry_space_group_name_H-M 'P -1'
_atom_sites_solution_hydrogens geom
_atom_sites_solution_primary direct
_atom_sites_solution_secondary difmap
_audit_creation_method SHELXL-97
_cell_angle_alpha 69.34(3)
_cell_angle_beta 79.86(3)
_cell_angle_gamma 69.31(3)
_cell_formula_units_Z 2
_cell_length_a 11.159(3)
_cell_length_b 11.268(3)
_cell_length_c 13.387(4)
_cell_measurement_temperature 193(2)
_cell_volume 1470.9(8)
_computing_cell_refinement 'IPDS software (Stoe, Darmstadt)'
_computing_data_collection 'IPDS software (Stoe, Darmstadt)'
_computing_data_reduction 'X-RED (Stoe, Darmstadt)'
_computing_molecular_graphics 'ORTEP-3 for Windows (Farrugia, 1998)'
_computing_publication_material 'SHELX-97 (Sheldrick, 1997)'
_computing_structure_refinement 'SHELX-97 (Sheldrick, 1997)'
_computing_structure_solution 'SHELXS-97 (Sheldrick, 1990)'
_diffrn_ambient_temperature 193(2)
_diffrn_measured_fraction_theta_full 0.930
_diffrn_measured_fraction_theta_max 0.930
_diffrn_measurement_device_type 'IPDS (Stoe)'
_diffrn_measurement_method 'Phi scans, rotation mode'
_diffrn_radiation_monochromator graphite
_diffrn_radiation_source 'fine-focus sealed tube'
_diffrn_radiation_type MoK\a
_diffrn_radiation_wavelength 0.71073
_diffrn_reflns_av_R_equivalents 0.0504
_diffrn_reflns_av_sigmaI/netI 0.0384
_diffrn_reflns_limit_h_max 13
_diffrn_reflns_limit_h_min -13
_diffrn_reflns_limit_k_max 13
_diffrn_reflns_limit_k_min -13
_diffrn_reflns_limit_l_max 16
_diffrn_reflns_limit_l_min -16
_diffrn_reflns_number 15692
_diffrn_reflns_theta_full 25.95
_diffrn_reflns_theta_max 25.95
_diffrn_reflns_theta_min 2.17
_exptl_absorpt_coefficient_mu 4.092
_exptl_absorpt_correction_T_max 0.88
_exptl_absorpt_correction_T_min 0.53
_exptl_absorpt_correction_type DIFABS
_exptl_crystal_colour colorless
_exptl_crystal_density_diffrn 1.681
_exptl_crystal_density_method 'not measured'
_exptl_crystal_description prism
_exptl_crystal_F_000 728
_exptl_crystal_size_max 0.54
_exptl_crystal_size_mid 0.31
_exptl_crystal_size_min 0.19
_refine_diff_density_max 0.604
_refine_diff_density_min -1.123
_refine_diff_density_rms 0.112
_refine_ls_extinction_method none
_refine_ls_goodness_of_fit_ref 0.974
_refine_ls_hydrogen_treatment mixed
_refine_ls_matrix_type full
_refine_ls_number_parameters 370
_refine_ls_number_reflns 5352
_refine_ls_number_restraints 0
_refine_ls_restrained_S_all 0.974
_refine_ls_R_factor_all 0.0273
_refine_ls_R_factor_gt 0.0240
_refine_ls_shift/su_max 0.008
_refine_ls_shift/su_mean 0.001
_refine_ls_structure_factor_coef Fsqd
_refine_ls_weighting_details 'calc w=1/[\s^2^(Fo^2^)+(0.0381P)^2^+0.0000P] where P=(Fo^2^+2Fc^2^)/3'
_refine_ls_weighting_scheme calc
_refine_ls_wR_factor_gt 0.0542
_refine_ls_wR_factor_ref 0.0552
_reflns_number_gt 4910
_reflns_number_total 5352
_reflns_threshold_expression >2sigma(I)
_cod_duplicate_entry 7104904
_cod_data_source_file b310256d.txt
_cod_data_source_block jik018
_cod_depositor_comments
;
The following automatic conversions were performed:

'_chemical_melting_point' value '127 \%C' was changed to '400.15' -
it was converted from degrees Celsius(C) to Kelvins(K).

Automatic conversion script
Id: cif_fix_values 2281 2013-09-26 08:29:07Z andrius 
;
_cod_original_cell_volume 1470.9(7)
_cod_original_sg_symbol_H-M P-1
_cod_database_code 7113470

loop_
_symmetry_equiv_pos_as_xyz
'x, y, z'
'-x, -y, -z'

loop_
_atom_site_label
_atom_site_type_symbol
_atom_site_fract_x
_atom_site_fract_y
_atom_site_fract_z
_atom_site_U_iso_or_equiv
_atom_site_adp_type
_atom_site_occupancy
_atom_site_symmetry_multiplicity
_atom_site_calc_flag
_atom_site_refinement_flags
W1 W 0.379831(10) -0.172057(12) 0.276053(9) 0.02345(5) Uani 1 1 d .
P1 P 0.27051(7) 0.06268(8) 0.27319(6) 0.02175(16) Uani 1 1 d .
S1 S 0.34307(7) 0.11518(8) 0.38007(6) 0.02569(16) Uani 1 1 d .
O1 O 0.5418(3) -0.4681(3) 0.2866(2) 0.0515(7) Uani 1 1 d .
O2 O 0.6260(2) -0.1171(3) 0.3158(2) 0.0432(6) Uani 1 1 d .
O3 O 0.3308(4) -0.2628(3) 0.5288(2) 0.0655(9) Uani 1 1 d .
O4 O 0.4405(3) -0.1115(3) 0.0244(2) 0.0496(7) Uani 1 1 d .
O5 O 0.1235(3) -0.2295(3) 0.2644(3) 0.0548(8) Uani 1 1 d .
C1 C 0.1988(3) 0.2404(3) 0.3978(2) 0.0244(6) Uani 1 1 d .
C2 C 0.0975(3) 0.2581(3) 0.3472(2) 0.0246(6) Uani 1 1 d .
H2 H 0.0171 0.3188 0.3608 0.029 Uiso 1 1 calc R
C3 C 0.1054(3) 0.1872(3) 0.2712(2) 0.0220(6) Uani 1 1 d .
C4 C 0.1951(3) 0.2228(3) 0.1678(2) 0.0230(6) Uani 1 1 d .
C5 C 0.2037(3) 0.3171(3) 0.4656(2) 0.0249(6) Uani 1 1 d .
C6 C 0.3022(3) 0.3727(4) 0.4486(3) 0.0326(7) Uani 1 1 d .
H6 H 0.3679 0.3588 0.3943 0.039 Uiso 1 1 calc R
C7 C 0.3050(3) 0.4483(4) 0.5104(3) 0.0358(8) Uani 1 1 d .
H7 H 0.3719 0.4865 0.4978 0.043 Uiso 1 1 calc R
C8 C 0.2097(3) 0.4679(3) 0.5905(3) 0.0348(8) Uani 1 1 d .
H8 H 0.2112 0.5197 0.6327 0.042 Uiso 1 1 calc R
C9 C 0.1125(3) 0.4118(4) 0.6089(3) 0.0335(8) Uani 1 1 d .
H9 H 0.0478 0.4246 0.6641 0.040 Uiso 1 1 calc R
C10 C 0.1094(3) 0.3372(3) 0.5471(2) 0.0286(7) Uani 1 1 d .
H10 H 0.0423 0.2992 0.5603 0.034 Uiso 1 1 calc R
C11 C -0.0184(3) 0.1639(3) 0.2657(2) 0.0251(6) Uani 1 1 d .
C12 C -0.0501(3) 0.0556(4) 0.3395(3) 0.0322(7) Uani 1 1 d .
H12 H 0.0091 -0.0086 0.3907 0.039 Uiso 1 1 calc R
C13 C -0.1687(3) 0.0407(4) 0.3385(3) 0.0415(9) Uani 1 1 d .
H13 H -0.1892 -0.0347 0.3882 0.050 Uiso 1 1 calc R
C14 C -0.2568(3) 0.1353(4) 0.2656(3) 0.0444(9) Uani 1 1 d .
H14 H -0.3380 0.1255 0.2659 0.053 Uiso 1 1 calc R
C15 C -0.2260(3) 0.2436(4) 0.1926(3) 0.0441(9) Uani 1 1 d .
H15 H -0.2858 0.3082 0.1419 0.053 Uiso 1 1 calc R
C16 C -0.1071(3) 0.2586(4) 0.1931(3) 0.0359(8) Uani 1 1 d .
H16 H -0.0869 0.3341 0.1433 0.043 Uiso 1 1 calc R
C17 C 0.2344(3) 0.3429(3) 0.1485(2) 0.0247(6) Uani 1 1 d .
C18 C 0.3627(3) 0.3369(4) 0.1387(2) 0.0313(7) Uani 1 1 d .
H18 H 0.4284 0.2532 0.1480 0.038 Uiso 1 1 calc R
C19 C 0.3951(3) 0.4526(4) 0.1154(3) 0.0380(8) Uani 1 1 d .
H19 H 0.4828 0.4472 0.1101 0.046 Uiso 1 1 calc R
C20 C 0.3008(4) 0.5752(4) 0.1000(3) 0.0415(9) Uani 1 1 d .
H20 H 0.3235 0.6540 0.0841 0.050 Uiso 1 1 calc R
C21 C 0.1726(4) 0.5829(4) 0.1079(3) 0.0401(8) Uani 1 1 d .
H21 H 0.1075 0.6672 0.0962 0.048 Uiso 1 1 calc R
C22 C 0.1398(3) 0.4681(3) 0.1328(3) 0.0312(7) Uani 1 1 d .
H22 H 0.0518 0.4740 0.1394 0.037 Uiso 1 1 calc R
C23 C 0.1786(3) 0.1983(3) 0.0674(2) 0.0259(6) Uani 1 1 d .
C24 C 0.1347(3) 0.0967(4) 0.0682(3) 0.0306(7) Uani 1 1 d .
H24 H 0.1068 0.0432 0.1342 0.037 Uiso 1 1 calc R
C25 C 0.1308(3) 0.0716(4) -0.0254(3) 0.0377(8) Uani 1 1 d .
H25 H 0.1040 -0.0008 -0.0224 0.045 Uiso 1 1 calc R
C26 C 0.1660(3) 0.1521(5) -0.1229(3) 0.0449(10) Uani 1 1 d .
H26 H 0.1611 0.1371 -0.1874 0.054 Uiso 1 1 calc R
C27 C 0.2079(3) 0.2536(4) -0.1252(3) 0.0421(9) Uani 1 1 d .
H27 H 0.2327 0.3087 -0.1919 0.050 Uiso 1 1 calc R
C28 C 0.2147(3) 0.2772(4) -0.0318(2) 0.0337(8) Uani 1 1 d .
H28 H 0.2444 0.3481 -0.0354 0.040 Uiso 1 1 calc R
C29 C 0.4824(3) -0.3606(4) 0.2836(3) 0.0358(8) Uani 1 1 d .
C30 C 0.5408(3) -0.1375(3) 0.2984(3) 0.0293(7) Uani 1 1 d .
C31 C 0.3477(4) -0.2292(4) 0.4386(3) 0.0401(8) Uani 1 1 d .
C32 C 0.4169(3) -0.1259(4) 0.1126(3) 0.0326(7) Uani 1 1 d .
C33 C 0.2149(3) -0.2080(4) 0.2660(3) 0.0334(7) Uani 1 1 d .

loop_
_atom_site_aniso_label
_atom_site_aniso_U_11
_atom_site_aniso_U_22
_atom_site_aniso_U_33
_atom_site_aniso_U_23
_atom_site_aniso_U_13
_atom_site_aniso_U_12
W1 0.02299(7) 0.02057(8) 0.02713(7) -0.00860(5) -0.00104(4) -0.00640(5)
P1 0.0215(3) 0.0208(4) 0.0219(3) -0.0072(3) -0.0032(3) -0.0040(3)
S1 0.0258(3) 0.0252(4) 0.0254(4) -0.0096(3) -0.0067(3) -0.0034(3)
O1 0.0519(16) 0.0282(16) 0.073(2) -0.0237(13) -0.0206(14) 0.0047(12)
O2 0.0290(12) 0.0447(17) 0.0601(17) -0.0194(13) -0.0077(11) -0.0114(11)
O3 0.117(3) 0.045(2) 0.0300(15) -0.0093(13) 0.0081(15) -0.0292(18)
O4 0.0506(15) 0.065(2) 0.0306(14) -0.0187(12) 0.0067(11) -0.0166(13)
O5 0.0395(14) 0.067(2) 0.079(2) -0.0414(17) 0.0099(13) -0.0292(14)
C1 0.0289(14) 0.0231(17) 0.0191(13) -0.0057(11) 0.0005(11) -0.0075(11)
C2 0.0265(14) 0.0227(17) 0.0215(14) -0.0069(12) 0.0014(11) -0.0059(11)
C3 0.0218(13) 0.0206(16) 0.0223(14) -0.0076(11) -0.0008(10) -0.0045(11)
C4 0.0201(12) 0.0253(17) 0.0221(14) -0.0068(11) -0.0030(10) -0.0053(11)
C5 0.0310(15) 0.0208(16) 0.0195(13) -0.0042(11) -0.0067(11) -0.0040(11)
C6 0.0397(17) 0.032(2) 0.0274(16) -0.0088(13) 0.0006(13) -0.0147(14)
C7 0.0440(18) 0.030(2) 0.0372(18) -0.0085(14) -0.0074(14) -0.0151(14)
C8 0.0454(18) 0.0237(19) 0.0353(17) -0.0149(14) -0.0158(14) 0.0011(14)
C9 0.0328(16) 0.036(2) 0.0264(15) -0.0133(13) -0.0065(12) 0.0010(13)
C10 0.0309(15) 0.0258(18) 0.0245(15) -0.0074(12) -0.0064(11) -0.0020(12)
C11 0.0217(13) 0.0312(18) 0.0244(14) -0.0129(12) 0.0027(11) -0.0086(12)
C12 0.0305(15) 0.0333(19) 0.0301(16) -0.0074(14) 0.0008(12) -0.0106(13)
C13 0.0397(18) 0.040(2) 0.049(2) -0.0144(17) 0.0088(15) -0.0226(16)
C14 0.0290(16) 0.057(3) 0.056(2) -0.0246(19) 0.0020(15) -0.0192(16)
C15 0.0247(16) 0.054(3) 0.048(2) -0.0082(18) -0.0082(14) -0.0104(15)
C16 0.0252(15) 0.040(2) 0.0348(17) -0.0026(15) -0.0036(12) -0.0095(13)
C17 0.0248(14) 0.0285(17) 0.0179(13) -0.0050(11) -0.0006(10) -0.0078(12)
C18 0.0272(15) 0.037(2) 0.0277(16) -0.0083(13) 0.0008(12) -0.0112(13)
C19 0.0379(17) 0.046(2) 0.0348(18) -0.0096(16) 0.0015(14) -0.0239(16)
C20 0.060(2) 0.036(2) 0.0380(19) -0.0103(16) 0.0038(16) -0.0308(18)
C21 0.048(2) 0.028(2) 0.0387(19) -0.0072(15) 0.0002(15) -0.0101(15)
C22 0.0318(15) 0.0264(18) 0.0329(16) -0.0082(13) -0.0023(12) -0.0071(13)
C23 0.0195(13) 0.0314(18) 0.0255(15) -0.0112(12) -0.0032(11) -0.0034(11)
C24 0.0231(14) 0.039(2) 0.0301(16) -0.0131(14) -0.0019(12) -0.0081(13)
C25 0.0275(15) 0.054(3) 0.044(2) -0.0290(17) -0.0022(13) -0.0143(15)
C26 0.0333(17) 0.076(3) 0.0340(18) -0.0316(19) -0.0039(14) -0.0116(17)
C27 0.0426(19) 0.059(3) 0.0247(16) -0.0105(16) -0.0026(14) -0.0183(17)
C28 0.0313(15) 0.043(2) 0.0243(15) -0.0071(14) -0.0023(12) -0.0116(14)
C29 0.0361(17) 0.035(2) 0.0385(18) -0.0112(15) -0.0054(14) -0.0123(15)
C30 0.0300(16) 0.0210(18) 0.0352(17) -0.0122(13) -0.0028(12) -0.0024(12)
C31 0.055(2) 0.022(2) 0.041(2) -0.0094(15) 0.0009(16) -0.0116(15)
C32 0.0278(15) 0.033(2) 0.0368(19) -0.0126(14) 0.0012(13) -0.0084(13)
C33 0.0327(16) 0.032(2) 0.0410(18) -0.0187(15) 0.0026(13) -0.0123(14)

loop_
_atom_type_symbol
_atom_type_description
_atom_type_scat_dispersion_real
_atom_type_scat_dispersion_imag
_atom_type_scat_source
C C 0.0033 0.0016 'International Tables Vol C Tables 4.2.6.8 and 6.1.1.4'
H H 0.0000 0.0000 'International Tables Vol C Tables 4.2.6.8 and 6.1.1.4'
O O 0.0106 0.0060 'International Tables Vol C Tables 4.2.6.8 and 6.1.1.4'
P P 0.1023 0.0942 'International Tables Vol C Tables 4.2.6.8 and 6.1.1.4'
S S 0.1246 0.1234 'International Tables Vol C Tables 4.2.6.8 and 6.1.1.4'
W W -0.8490 6.8722 'International Tables Vol C Tables 4.2.6.8 and 6.1.1.4'

loop_
_geom_angle_atom_site_label_1
_geom_angle_atom_site_label_2
_geom_angle_atom_site_label_3
_geom_angle
C29 W1 C31 90.49(15)
C29 W1 C30 90.68(13)
C31 W1 C30 87.28(15)
C29 W1 C33 90.24(14)
C31 W1 C33 88.34(15)
C30 W1 C33 175.53(12)
C29 W1 C32 86.23(15)
C31 W1 C32 176.68(14)
C30 W1 C32 93.23(13)
C33 W1 C32 91.19(14)
C29 W1 P1 174.54(10)
C31 W1 P1 88.11(11)
C30 W1 P1 83.98(10)
C33 W1 P1 95.00(11)
C32 W1 P1 95.20(11)
C4 P1 C3 49.70(12)
C4 P1 S1 106.12(11)
C3 P1 S1 96.53(10)
C4 P1 W1 134.54(10)
C3 P1 W1 140.77(10)
S1 P1 W1 113.07(5)
C1 S1 P1 95.06(11)
C2 C1 C5 126.5(3)
C2 C1 S1 117.3(3)
C5 C1 S1 116.1(2)
C1 C2 C3 122.7(3)
C2 C3 C11 114.0(2)
C2 C3 C4 114.2(2)
C11 C3 C4 121.1(2)
C2 C3 P1 108.10(19)
C11 C3 P1 125.7(2)
C4 C3 P1 64.92(15)
C17 C4 C23 114.8(2)
C17 C4 C3 116.0(3)
C23 C4 C3 120.0(2)
C17 C4 P1 120.2(2)
C23 C4 P1 111.6(2)
C3 C4 P1 65.37(15)
C6 C5 C10 118.5(3)
C6 C5 C1 120.6(3)
C10 C5 C1 121.0(3)
C7 C6 C5 120.7(3)
C8 C7 C6 119.8(3)
C9 C8 C7 120.0(3)
C8 C9 C10 120.2(3)
C9 C10 C5 120.9(3)
C16 C11 C12 119.2(3)
C16 C11 C3 119.8(3)
C12 C11 C3 120.7(3)
C11 C12 C13 120.1(3)
C14 C13 C12 120.4(3)
C15 C14 C13 119.6(3)
C14 C15 C16 120.1(3)
C11 C16 C15 120.5(3)
C18 C17 C22 118.4(3)
C18 C17 C4 122.4(3)
C22 C17 C4 119.1(3)
C19 C18 C17 120.4(3)
C20 C19 C18 120.5(3)
C19 C20 C21 119.7(3)
C22 C21 C20 120.1(3)
C21 C22 C17 120.9(3)
C24 C23 C28 117.3(3)
C24 C23 C4 123.7(3)
C28 C23 C4 118.9(3)
C25 C24 C23 121.6(3)
C26 C25 C24 120.0(4)
C27 C26 C25 119.1(3)
C26 C27 C28 121.1(3)
C27 C28 C23 120.9(4)
O1 C29 W1 179.1(3)
O2 C30 W1 176.2(3)
O3 C31 W1 179.0(4)
O4 C32 W1 174.4(3)
O5 C33 W1 177.5(3)

loop_
_geom_bond_atom_site_label_1
_geom_bond_atom_site_label_2
_geom_bond_distance
W1 C29 2.001(4)
W1 C31 2.043(4)
W1 C30 2.058(3)
W1 C33 2.055(3)
W1 C32 2.063(4)
W1 P1 2.4800(12)
P1 C4 1.872(3)
P1 C3 1.878(3)
P1 S1 2.0968(12)
S1 C1 1.771(3)
O1 C29 1.148(5)
O2 C30 1.132(4)
O3 C31 1.134(5)
O4 C32 1.130(4)
O5 C33 1.133(4)
C1 C2 1.339(4)
C1 C5 1.476(4)
C2 C3 1.473(4)
C3 C11 1.513(4)
C3 C4 1.576(4)
C4 C17 1.491(5)
C4 C23 1.516(4)
C5 C6 1.397(5)
C5 C10 1.397(4)
C6 C7 1.391(5)
C7 C8 1.389(5)
C8 C9 1.384(5)
C9 C10 1.383(5)
C11 C16 1.387(4)
C11 C12 1.386(5)
C12 C13 1.394(5)
C13 C14 1.385(6)
C14 C15 1.378(6)
C15 C16 1.397(5)
C17 C18 1.393(4)
C17 C22 1.402(5)
C18 C19 1.391(5)
C19 C20 1.381(6)
C20 C21 1.389(5)
C21 C22 1.381(5)
C23 C24 1.393(5)
C23 C28 1.396(4)
C24 C25 1.388(5)
C25 C26 1.384(6)
C26 C27 1.369(6)
C27 C28 1.387(5)

loop_
_geom_torsion_atom_site_label_1
_geom_torsion_atom_site_label_2
_geom_torsion_atom_site_label_3
_geom_torsion_atom_site_label_4
_geom_torsion
C29 W1 P1 C4 123.4(11)
C31 W1 P1 C4 -161.51(17)
C30 W1 P1 C4 111.03(16)
C33 W1 P1 C4 -73.34(16)
C32 W1 P1 C4 18.31(15)
C29 W1 P1 C3 -159.9(11)
C31 W1 P1 C3 -84.77(19)
C30 W1 P1 C3 -172.24(17)
C33 W1 P1 C3 3.39(17)
C32 W1 P1 C3 95.05(17)
C29 W1 P1 S1 -24.1(11)
C31 W1 P1 S1 51.07(12)
C30 W1 P1 S1 -36.40(10)
C33 W1 P1 S1 139.23(10)
C32 W1 P1 S1 -129.11(10)
C4 P1 S1 C1 50.59(14)
C3 P1 S1 C1 0.72(13)
W1 P1 S1 C1 -152.95(10)
P1 S1 C1 C2 2.3(2)
P1 S1 C1 C5 -176.3(2)
C5 C1 C2 C3 172.8(3)
S1 C1 C2 C3 -5.8(4)
C1 C2 C3 C11 150.8(3)
C1 C2 C3 C4 -64.1(4)
C1 C2 C3 P1 6.0(4)
C4 P1 C3 C2 -108.9(3)
S1 P1 C3 C2 -3.3(2)
W1 P1 C3 C2 136.55(17)
C4 P1 C3 C11 111.5(3)
S1 P1 C3 C11 -142.9(2)
W1 P1 C3 C11 -3.0(3)
S1 P1 C3 C4 105.63(15)
W1 P1 C3 C4 -114.54(17)
C2 C3 C4 C17 -13.6(3)
C11 C3 C4 C17 128.8(3)
P1 C3 C4 C17 -113.1(2)
C2 C3 C4 C23 -158.7(3)
C11 C3 C4 C23 -16.4(4)
P1 C3 C4 C23 101.7(3)
C2 C3 C4 P1 99.5(2)
C11 C3 C4 P1 -118.1(3)
C3 P1 C4 C17 106.9(3)
S1 P1 C4 C17 22.0(2)
W1 P1 C4 C17 -126.9(2)
C3 P1 C4 C23 -114.2(3)
S1 P1 C4 C23 160.95(17)
W1 P1 C4 C23 12.0(3)
S1 P1 C4 C3 -84.84(15)
W1 P1 C4 C3 126.19(15)
C2 C1 C5 C6 -129.4(3)
S1 C1 C5 C6 49.1(4)
C2 C1 C5 C10 49.7(4)
S1 C1 C5 C10 -131.8(3)
C10 C5 C6 C7 -1.0(5)
C1 C5 C6 C7 178.1(3)
C5 C6 C7 C8 0.6(5)
C6 C7 C8 C9 0.2(5)
C7 C8 C9 C10 -0.5(5)
C8 C9 C10 C5 0.0(5)
C6 C5 C10 C9 0.7(4)
C1 C5 C10 C9 -178.5(3)
C2 C3 C11 C16 90.1(3)
C4 C3 C11 C16 -52.4(4)
P1 C3 C11 C16 -132.3(3)
C2 C3 C11 C12 -83.4(4)
C4 C3 C11 C12 134.1(3)
P1 C3 C11 C12 54.2(4)
C16 C11 C12 C13 1.6(5)
C3 C11 C12 C13 175.2(3)
C11 C12 C13 C14 -1.4(6)
C12 C13 C14 C15 1.0(6)
C13 C14 C15 C16 -0.7(6)
C12 C11 C16 C15 -1.4(5)
C3 C11 C16 C15 -175.0(3)
C14 C15 C16 C11 0.9(6)
C23 C4 C17 C18 -90.7(3)
C3 C4 C17 C18 122.4(3)
P1 C4 C17 C18 47.0(4)
C23 C4 C17 C22 85.2(3)
C3 C4 C17 C22 -61.7(4)
P1 C4 C17 C22 -137.1(2)
C22 C17 C18 C19 0.9(5)
C4 C17 C18 C19 176.8(3)
C17 C18 C19 C20 -1.0(5)
C18 C19 C20 C21 0.0(5)
C19 C20 C21 C22 1.0(6)
C20 C21 C22 C17 -1.2(5)
C18 C17 C22 C21 0.2(5)
C4 C17 C22 C21 -175.8(3)
C17 C4 C23 C24 -175.8(3)
C3 C4 C23 C24 -30.3(4)
P1 C4 C23 C24 42.9(3)
C17 C4 C23 C28 7.3(4)
C3 C4 C23 C28 152.8(3)
P1 C4 C23 C28 -133.9(3)
C28 C23 C24 C25 2.1(4)
C4 C23 C24 C25 -174.8(3)
C23 C24 C25 C26 -2.8(5)
C24 C25 C26 C27 1.9(5)
C25 C26 C27 C28 -0.4(6)
C26 C27 C28 C23 -0.2(5)
C24 C23 C28 C27 -0.6(5)
C4 C23 C28 C27 176.4(3)
C31 W1 C29 O1 -168(100)
C30 W1 C29 O1 -81(20)
C33 W1 C29 O1 104(20)
C32 W1 C29 O1 13(20)
P1 W1 C29 O1 -93(21)
C29 W1 C30 O2 -119(5)
C31 W1 C30 O2 -29(5)
C33 W1 C30 O2 -17(6)
C32 W1 C30 O2 155(5)
P1 W1 C30 O2 60(5)
C29 W1 C31 O3 -4(22)
C30 W1 C31 O3 -94(22)
C33 W1 C31 O3 87(22)
C32 W1 C31 O3 5(24)
P1 W1 C31 O3 -178(100)
C29 W1 C32 O4 13(3)
C31 W1 C32 O4 5(4)
C30 W1 C32 O4 104(3)
C33 W1 C32 O4 -77(3)
P1 W1 C32 O4 -172(3)
C29 W1 C33 O5 85(8)
C31 W1 C33 O5 -5(8)
C30 W1 C33 O5 -17(9)
C32 W1 C33 O5 172(8)
P1 W1 C33 O5 -93(8)
